data_7705431
loop_
_publ_author_name
'Jana, Narayan Ch'
'Brand\~ao, Paula'
'Frontera, Antonio'
'Panja, Anangamohan'

_publ_section_title
;
 A facile biomimetic catalytic activity through hydrogen atom abstraction
 by the secondary coordination sphere in manganese(III) complexes.
;
_journal_issue 40
_journal_name_full 'Dalton transactions (Cambridge, England : 2003)'
_journal_page_first 14216
_journal_page_last 14230
_journal_paper_doi 10.1039/d0dt02431g
_journal_volume 49
_journal_year 2020
_chemical_formula_sum 'C30 H47 Br2 Cl2 Mn N6 O10'
_chemical_formula_weight 937.39
_space_group_crystal_system triclinic
_space_group_IT_number 2
_space_group_name_Hall '-P 1'
_space_group_name_H-M_alt 'P -1'
_atom_sites_solution_hydrogens mixed
_audit_creation_method SHELXL-2018/3
_audit_update_record
;
2020-09-13 deposited with the CCDC.	2020-09-14 downloaded from the CCDC.
;
_cell_angle_alpha 89.469(3)
_cell_angle_beta 89.675(3)
_cell_angle_gamma 79.550(3)
_cell_formula_units_Z 4
_cell_length_a 14.3176(12)
_cell_length_b 15.3238(13)
_cell_length_c 17.6120(14)
_cell_measurement_reflns_used 534
_cell_measurement_temperature 150(2)
_cell_measurement_theta_max 25.50
_cell_measurement_theta_min 2.88
_cell_volume 3799.8(5)
_computing_cell_refinement 'Bruker Smart'
_computing_data_collection 'Bruker Smart'
_computing_data_reduction 'Bruker Saint'
_computing_molecular_graphics 'Mercury (Macrae et al 2008)'
_computing_publication_material 'SHELXL-2018/3 (Sheldrick, 2018)'
_computing_structure_refinement 'SHELXL-2018/3 (Sheldrick, 2018)'
_computing_structure_solution 'SHELXT 2014/4 (Sheldrick, 2014)'
_diffrn_ambient_temperature 150(2)
_diffrn_measured_fraction_theta_full 0.997
_diffrn_measured_fraction_theta_max 0.994
_diffrn_measurement_device_type CCD
_diffrn_measurement_method 'omega and phi scans'
_diffrn_radiation_type MoK\a
_diffrn_radiation_wavelength 0.71073
_diffrn_reflns_av_R_equivalents 0.0401
_diffrn_reflns_av_unetI/netI 0.0327
_diffrn_reflns_Laue_measured_fraction_full 0.997
_diffrn_reflns_Laue_measured_fraction_max 0.994
_diffrn_reflns_limit_h_max 17
_diffrn_reflns_limit_h_min -17
_diffrn_reflns_limit_k_max 19
_diffrn_reflns_limit_k_min -19
_diffrn_reflns_limit_l_max 22
_diffrn_reflns_limit_l_min -21
_diffrn_reflns_number 74578
_diffrn_reflns_point_group_measured_fraction_full 0.997
_diffrn_reflns_point_group_measured_fraction_max 0.994
_diffrn_reflns_theta_full 25.242
_diffrn_reflns_theta_max 26.490
_diffrn_reflns_theta_min 2.313
_diffrn_source 'fine-focus sealed tube'
_exptl_absorpt_coefficient_mu 2.652
_exptl_absorpt_correction_T_max 0.900
_exptl_absorpt_correction_T_min 0.520
_exptl_absorpt_correction_type multi-scan
_exptl_absorpt_process_details sadabs
_exptl_crystal_colour brown
_exptl_crystal_density_diffrn 1.639
_exptl_crystal_description block
_exptl_crystal_F_000 1912
_exptl_crystal_size_max 0.250
_exptl_crystal_size_mid 0.240
_exptl_crystal_size_min 0.040
_refine_diff_density_max 1.734
_refine_diff_density_min -0.958
_refine_diff_density_rms 0.090
_refine_ls_extinction_method none
_refine_ls_goodness_of_fit_ref 1.048
_refine_ls_hydrogen_treatment mixed
_refine_ls_matrix_type full
_refine_ls_number_parameters 956
_refine_ls_number_reflns 15645
_refine_ls_number_restraints 4
_refine_ls_restrained_S_all 1.047
_refine_ls_R_factor_all 0.0547
_refine_ls_R_factor_gt 0.0467
_refine_ls_shift/su_max 0.001
_refine_ls_shift/su_mean 0.000
_refine_ls_structure_factor_coef Fsqd
_refine_ls_weighting_details 'w=1/[\s^2^(Fo^2^)+(0.0631P)^2^+9.5272P] where P=(Fo^2^+2Fc^2^)/3'
_refine_ls_weighting_scheme calc
_refine_ls_wR_factor_gt 0.1186
_refine_ls_wR_factor_ref 0.1258
_reflns_Friedel_coverage 0.000
_reflns_number_gt 14160
_reflns_number_total 15645
_reflns_threshold_expression 'I > 2\s(I)'
_cod_data_source_file d0dt02431g2.cif
_cod_data_source_block Complex-4
_cod_depositor_comments
;
Adding full bibliography for 7705430--7705433.cif.

2024-09-23
Z value and formula fixed to values more according to usual
chemical conventions.                 miguel
;
_cod_original_formula_sum 'C60 H94 Br4 Cl4 Mn2 N12 O20'
_cod_original_formula_weight 1874.79
_cod_original_formula_units_Z 2
_cod_database_code 7705431
_shelx_shelxl_version_number 2018/3
_shelx_space_group_comment
;
The symmetry employed for this shelxl refinement is uniquely defined
by the following loop, which should always be used as a source of
symmetry information in preference to the above space-group names.
They are only intended as comments.
;
_shelx_estimated_absorpt_t_min 0.557
_shelx_estimated_absorpt_t_max 0.901

loop_
_space_group_symop_operation_xyz
'x, y, z'
'-x, -y, -z'

loop_
_atom_site_label
_atom_site_type_symbol
_atom_site_fract_x
_atom_site_fract_y
_atom_site_fract_z
_atom_site_U_iso_or_equiv
_atom_site_adp_type
_atom_site_occupancy
_atom_site_site_symmetry_order
_atom_site_calc_flag
_atom_site_refinement_flags_posn
_atom_site_refinement_flags_adp
_atom_site_refinement_flags_occupancy
_atom_site_disorder_assembly
_atom_site_disorder_group
Br4 Br 1.09389(3) 0.81400(3) -0.04611(3) 0.03288(12) Uani 1 1 d . . . . .
Br3 Br 0.40428(4) 1.17474(4) 0.54516(3) 0.04139(14) Uani 1 1 d . . . . .
Br2 Br 0.62455(4) 0.31385(3) 0.53745(3) 0.03869(13) Uani 1 1 d . . . . .
Br1 Br -0.12130(4) 0.65816(4) -0.00546(3) 0.03803(13) Uani 1 1 d . . . . .
H6B H 0.530(3) 0.742(3) 0.157(4) 0.049(18) Uiso 1 1 d D . . . .
H6A H 0.050(4) 0.231(4) 0.301(3) 0.06(2) Uiso 1 1 d D . . . .
H5C H 0.281(4) 0.338(3) 0.207(3) 0.023(13) Uiso 1 1 d . . . . .
H5D H 0.760(3) 0.836(3) 0.305(2) 0.019(12) Uiso 1 1 d D . . . .
H2D H 0.755(3) 1.167(3) 0.191(2) 0.025(13) Uiso 1 1 d D . . . .
H2C H 0.253(5) 0.665(4) 0.314(4) 0.040(17) Uiso 1 1 d . . . . .
MnA Mn 0.26219(4) 0.50201(4) 0.26365(4) 0.01713(13) Uani 1 1 d . . . . .
O1A O 0.3856(2) 0.5170(2) 0.29039(17) 0.0213(6) Uani 1 1 d . . . . .
O2A O 0.1410(2) 0.4817(2) 0.23820(17) 0.0220(6) Uani 1 1 d . . . . .
N1A N 0.2298(3) 0.4955(2) 0.3756(2) 0.0216(7) Uani 1 1 d . . . . .
N2A N 0.2079(3) 0.6545(3) 0.2849(2) 0.0249(8) Uani 1 1 d . . . . .
N3A N 0.4251(3) 0.8275(3) 0.1583(2) 0.0298(9) Uani 1 1 d . . . . .
N4A N 0.2896(2) 0.5134(2) 0.1510(2) 0.0210(7) Uani 1 1 d . . . . .
N5A N 0.3177(2) 0.3504(2) 0.2403(2) 0.0217(7) Uani 1 1 d . . . . .
N6A N 0.0880(3) 0.2133(3) 0.2609(2) 0.0265(8) Uani 1 1 d D . . . .
C1A C 0.4364(3) 0.4750(3) 0.3475(3) 0.0209(8) Uani 1 1 d . . . . .
C2A C 0.5358(3) 0.4561(3) 0.3413(3) 0.0264(9) Uani 1 1 d . . . . .
H2A H 0.565917 0.474838 0.297444 0.032 Uiso 1 1 calc R U . . .
C3A C 0.5904(3) 0.4105(3) 0.3986(3) 0.0276(10) Uani 1 1 d . . . . .
H3A H 0.657587 0.397739 0.393881 0.033 Uiso 1 1 calc R U . . .
C4A C 0.5469(3) 0.3833(3) 0.4630(3) 0.0293(10) Uani 1 1 d . . . . .
C5A C 0.4499(3) 0.4046(3) 0.4734(3) 0.0270(10) Uani 1 1 d . . . . .
H5A H 0.421467 0.388792 0.519123 0.032 Uiso 1 1 calc R U . . .
C6A C 0.3940(3) 0.4498(3) 0.4153(3) 0.0224(9) Uani 1 1 d . . . . .
C7A C 0.2928(3) 0.4737(3) 0.4278(3) 0.0240(9) Uani 1 1 d . . . . .
H7A H 0.270721 0.473192 0.478777 0.029 Uiso 1 1 calc R U . . .
C8A C 0.1305(3) 0.5291(3) 0.4000(3) 0.0254(9) Uani 1 1 d . . . . .
H8A1 H 0.121130 0.508488 0.452455 0.030 Uiso 1 1 calc R U . . .
H8A2 H 0.086405 0.504814 0.366418 0.030 Uiso 1 1 calc R U . . .
C9A C 0.1078(3) 0.6298(3) 0.3970(3) 0.0290(10) Uani 1 1 d . . . . .
H9A1 H 0.152975 0.652880 0.430390 0.035 Uiso 1 1 calc R U . . .
H9A2 H 0.043355 0.649384 0.418313 0.035 Uiso 1 1 calc R U . . .
C10A C 0.1116(3) 0.6722(3) 0.3187(3) 0.0280(10) Uani 1 1 d . . . . .
H10A H 0.067214 0.649132 0.284554 0.034 Uiso 1 1 calc R U . . .
H10B H 0.090035 0.737148 0.322853 0.034 Uiso 1 1 calc R U . . .
C11A C 0.2178(3) 0.7192(3) 0.2236(3) 0.0288(10) Uani 1 1 d . . . . .
H11A H 0.180853 0.778115 0.236973 0.035 Uiso 1 1 calc R U . . .
H11B H 0.191908 0.700124 0.175782 0.035 Uiso 1 1 calc R U . . .
C12A C 0.3218(3) 0.7263(3) 0.2119(3) 0.0328(11) Uani 1 1 d . . . . .
H12A H 0.349444 0.739128 0.261049 0.039 Uiso 1 1 calc R U . . .
H12B H 0.357395 0.668893 0.193462 0.039 Uiso 1 1 calc R U . . .
C13A C 0.3320(3) 0.7990(3) 0.1551(3) 0.0326(11) Uani 1 1 d . . . . .
H13A H 0.322836 0.777487 0.103293 0.039 Uiso 1 1 calc R U . . .
H13B H 0.281321 0.850898 0.164573 0.039 Uiso 1 1 calc R U . . .
C14A C 0.4305(4) 0.8822(4) 0.2267(4) 0.0411(13) Uani 1 1 d . . . . .
H14A H 0.377037 0.932171 0.226868 0.049 Uiso 1 1 calc R U . . .
H14B H 0.490336 0.904696 0.225958 0.049 Uiso 1 1 calc R U . . .
H14C H 0.427687 0.845725 0.272360 0.049 Uiso 1 1 calc R U . . .
C15A C 0.4374(4) 0.8816(4) 0.0896(4) 0.0431(13) Uani 1 1 d . . . . .
H15A H 0.435803 0.845605 0.044140 0.052 Uiso 1 1 calc R U . . .
H15B H 0.498607 0.901563 0.092166 0.052 Uiso 1 1 calc R U . . .
H15C H 0.385969 0.933350 0.087356 0.052 Uiso 1 1 calc R U . . .
C16A C 0.0859(3) 0.5203(3) 0.1821(2) 0.0201(8) Uani 1 1 d . . . . .
C17A C -0.0123(3) 0.5243(3) 0.1884(3) 0.0270(10) Uani 1 1 d . . . . .
H17A H -0.037693 0.500038 0.232032 0.032 Uiso 1 1 calc R U . . .
C18A C -0.0724(3) 0.5630(3) 0.1317(3) 0.0288(10) Uani 1 1 d . . . . .
H18A H -0.139021 0.565352 0.136107 0.035 Uiso 1 1 calc R U . . .
C19A C -0.0347(3) 0.5985(3) 0.0679(3) 0.0292(10) Uani 1 1 d . . . . .
C20A C 0.0615(3) 0.5918(3) 0.0581(3) 0.0280(10) Uani 1 1 d . . . . .
H20A H 0.086041 0.613671 0.012990 0.034 Uiso 1 1 calc R U . . .
C21A C 0.1234(3) 0.5524(3) 0.1156(3) 0.0237(9) Uani 1 1 d . . . . .
C22A C 0.2247(3) 0.5370(3) 0.1006(3) 0.0244(9) Uani 1 1 d . . . . .
H22A H 0.244724 0.544794 0.049892 0.029 Uiso 1 1 calc R U . . .
C23A C 0.3878(3) 0.4821(3) 0.1237(3) 0.0254(9) Uani 1 1 d . . . . .
H23A H 0.433225 0.504626 0.157269 0.031 Uiso 1 1 calc R U . . .
H23B H 0.395192 0.505170 0.071758 0.031 Uiso 1 1 calc R U . . .
C24A C 0.4095(3) 0.3808(3) 0.1234(3) 0.0276(10) Uani 1 1 d . . . . .
H24A H 0.361467 0.359758 0.091471 0.033 Uiso 1 1 calc R U . . .
H24B H 0.472110 0.361574 0.098875 0.033 Uiso 1 1 calc R U . . .
C25A C 0.4108(3) 0.3351(3) 0.2005(3) 0.0264(10) Uani 1 1 d . . . . .
H25A H 0.431958 0.270501 0.193621 0.032 Uiso 1 1 calc R U . . .
H25B H 0.458075 0.356456 0.233005 0.032 Uiso 1 1 calc R U . . .
C26A C 0.3185(3) 0.2893(3) 0.3062(3) 0.0270(10) Uani 1 1 d . . . . .
H26A H 0.348729 0.313009 0.350006 0.032 Uiso 1 1 calc R U . . .
H26B H 0.356762 0.230705 0.293460 0.032 Uiso 1 1 calc R U . . .
C27A C 0.2178(3) 0.2777(3) 0.3284(3) 0.0292(10) Uani 1 1 d . . . . .
H27A H 0.215025 0.266050 0.383652 0.035 Uiso 1 1 calc R U . . .
H27B H 0.172583 0.333107 0.316834 0.035 Uiso 1 1 calc R U . . .
C28A C 0.1896(3) 0.2012(3) 0.2852(3) 0.0320(11) Uani 1 1 d . . . . .
H28A H 0.230259 0.190356 0.239343 0.038 Uiso 1 1 calc R U . . .
H28B H 0.203637 0.147222 0.317506 0.038 Uiso 1 1 calc R U . . .
C29A C 0.0655(4) 0.2816(4) 0.2000(3) 0.0385(12) Uani 1 1 d . . . . .
H29A H 0.101086 0.260895 0.153866 0.046 Uiso 1 1 calc R U . . .
H29B H 0.083409 0.337125 0.216555 0.046 Uiso 1 1 calc R U . . .
H29C H -0.002701 0.291613 0.189333 0.046 Uiso 1 1 calc R U . . .
C30A C 0.0688(4) 0.1260(3) 0.2344(3) 0.0332(11) Uani 1 1 d . . . . .
H30A H 0.003569 0.133465 0.215429 0.040 Uiso 1 1 calc R U . . .
H30B H 0.076823 0.083454 0.276788 0.040 Uiso 1 1 calc R U . . .
H30C H 0.113307 0.103795 0.193549 0.040 Uiso 1 1 calc R U . . .
MnB Mn 0.75439(4) 1.00493(4) 0.24871(4) 0.01891(14) Uani 1 1 d . . . . .
O1B O 0.8792(2) 1.0097(2) 0.21481(18) 0.0228(6) Uani 1 1 d . . . . .
O2B O 0.6300(2) 0.9988(2) 0.28004(18) 0.0236(6) Uani 1 1 d . . . . .
N1B N 0.7158(2) 1.0049(2) 0.1372(2) 0.0202(7) Uani 1 1 d . . . . .
N2B N 0.7152(3) 1.1592(2) 0.2287(2) 0.0232(8) Uani 1 1 d D . . . .
N3B N 0.9603(3) 1.2729(3) 0.3769(2) 0.0291(9) Uani 1 1 d . . . . .
N4B N 0.7903(3) 1.0074(3) 0.3607(2) 0.0232(8) Uani 1 1 d . . . . .
N5B N 0.7994(3) 0.8510(3) 0.2704(2) 0.0250(8) Uani 1 1 d D . . . .
N6B N 0.5752(3) 0.6939(3) 0.1449(2) 0.0278(8) Uani 1 1 d D . . . .
C1B C 0.9233(3) 0.9674(3) 0.1559(3) 0.0215(9) Uani 1 1 d . . . . .
C2B C 1.0223(3) 0.9411(3) 0.1578(3) 0.0274(10) Uani 1 1 d . . . . .
H2B H 1.056293 0.953081 0.201493 0.033 Uiso 1 1 calc R U . . .
C3B C 1.0715(3) 0.8978(3) 0.0964(3) 0.0276(10) Uani 1 1 d . . . . .
H3B H 1.138609 0.880825 0.098341 0.033 Uiso 1 1 calc R U . . .
C4B C 1.0230(3) 0.8795(3) 0.0333(3) 0.0250(9) Uani 1 1 d . . . . .
C5B C 0.9263(3) 0.9055(3) 0.0285(3) 0.0253(9) Uani 1 1 d . . . . .
H5B H 0.893788 0.893860 -0.016121 0.030 Uiso 1 1 calc R U . . .
C6B C 0.8755(3) 0.9494(3) 0.0898(3) 0.0223(9) Uani 1 1 d . . . . .
C7B C 0.7740(3) 0.9798(3) 0.0823(3) 0.0218(9) Uani 1 1 d . . . . .
H7B H 0.748201 0.981398 0.032619 0.026 Uiso 1 1 calc R U . . .
C8B C 0.6179(3) 1.0477(3) 0.1167(3) 0.0220(9) Uani 1 1 d . . . . .
H8B1 H 0.572150 1.028372 0.152666 0.026 Uiso 1 1 calc R U . . .
H8B2 H 0.602958 1.029438 0.065028 0.026 Uiso 1 1 calc R U . . .
C9B C 0.6085(3) 1.1479(3) 0.1192(3) 0.0242(9) Uani 1 1 d . . . . .
H9B1 H 0.545726 1.174882 0.098362 0.029 Uiso 1 1 calc R U . . .
H9B2 H 0.657513 1.165438 0.085326 0.029 Uiso 1 1 calc R U . . .
C10B C 0.6183(3) 1.1868(3) 0.1974(3) 0.0233(9) Uani 1 1 d . . . . .
H10C H 0.603358 1.252339 0.193822 0.028 Uiso 1 1 calc R U . . .
H10D H 0.571768 1.167250 0.232487 0.028 Uiso 1 1 calc R U . . .
C11B C 0.7312(3) 1.2194(3) 0.2909(3) 0.0259(9) Uani 1 1 d . . . . .
H11C H 0.699820 1.203509 0.337960 0.031 Uiso 1 1 calc R U . . .
H11D H 0.703507 1.281431 0.277149 0.031 Uiso 1 1 calc R U . . .
C12B C 0.8382(3) 1.2110(3) 0.3043(3) 0.0301(10) Uani 1 1 d . . . . .
H12C H 0.863403 1.152111 0.326880 0.036 Uiso 1 1 calc R U . . .
H12D H 0.870824 1.215539 0.255103 0.036 Uiso 1 1 calc R U . . .
C13B C 0.8585(3) 1.2832(3) 0.3570(3) 0.0297(10) Uani 1 1 d . . . . .
H13C H 0.837986 1.341728 0.332182 0.036 Uiso 1 1 calc R U . . .
H13D H 0.820811 1.282025 0.404129 0.036 Uiso 1 1 calc R U . . .
C14B C 0.9794(4) 1.3586(4) 0.4040(3) 0.0379(12) Uani 1 1 d . . . . .
H14D H 0.935212 1.380152 0.445188 0.046 Uiso 1 1 calc R U . . .
H14E H 0.971012 1.401856 0.362060 0.046 Uiso 1 1 calc R U . . .
H14F H 1.044785 1.350917 0.422626 0.046 Uiso 1 1 calc R U . . .
C15B C 0.9858(4) 1.2035(4) 0.4355(3) 0.0435(13) Uani 1 1 d . . . . .
H15D H 0.944698 1.217838 0.480010 0.052 Uiso 1 1 calc R U . . .
H15E H 1.052233 1.200467 0.450238 0.052 Uiso 1 1 calc R U . . .
H15F H 0.977469 1.146093 0.415217 0.052 Uiso 1 1 calc R U . . .
C16B C 0.5823(3) 1.0372(3) 0.3402(3) 0.0228(9) Uani 1 1 d . . . . .
C17B C 0.4832(3) 1.0552(3) 0.3388(3) 0.0284(10) Uani 1 1 d . . . . .
H17B H 0.450620 1.041120 0.294951 0.034 Uiso 1 1 calc R U . . .
C18B C 0.4318(3) 1.0935(3) 0.4009(3) 0.0310(10) Uani 1 1 d . . . . .
H18B H 0.364348 1.104423 0.399628 0.037 Uiso 1 1 calc R U . . .
C19B C 0.4779(3) 1.1157(3) 0.4644(3) 0.0293(10) Uani 1 1 d . . . . .
C20B C 0.5758(3) 1.0961(3) 0.4689(3) 0.0289(10) Uani 1 1 d . . . . .
H20B H 0.606941 1.108844 0.513879 0.035 Uiso 1 1 calc R U . . .
C21B C 0.6292(3) 1.0572(3) 0.4066(3) 0.0247(9) Uani 1 1 d . . . . .
C22B C 0.7306(3) 1.0307(3) 0.4147(3) 0.0273(10) Uani 1 1 d . . . . .
H22B H 0.755435 1.030335 0.464638 0.033 Uiso 1 1 calc R U . . .
C23B C 0.8891(3) 0.9685(3) 0.3819(3) 0.0278(10) Uani 1 1 d . . . . .
H23C H 0.902545 0.988237 0.433432 0.033 Uiso 1 1 calc R U . . .
H23D H 0.933769 0.989523 0.345939 0.033 Uiso 1 1 calc R U . . .
C24B C 0.9039(3) 0.8675(3) 0.3804(3) 0.0312(11) Uani 1 1 d . . . . .
H24C H 0.856523 0.847959 0.414715 0.037 Uiso 1 1 calc R U . . .
H24D H 0.967589 0.843610 0.401242 0.037 Uiso 1 1 calc R U . . .
C25B C 0.8961(3) 0.8264(3) 0.3026(3) 0.0262(10) Uani 1 1 d . . . . .
H25C H 0.942348 0.846310 0.267451 0.031 Uiso 1 1 calc R U . . .
H25D H 0.912767 0.760968 0.307273 0.031 Uiso 1 1 calc R U . . .
C26B C 0.7869(3) 0.7904(3) 0.2079(3) 0.0270(10) Uani 1 1 d . . . . .
H26C H 0.817969 0.729108 0.221140 0.032 Uiso 1 1 calc R U . . .
H26D H 0.816995 0.808505 0.160992 0.032 Uiso 1 1 calc R U . . .
C27B C 0.6816(3) 0.7932(3) 0.1943(3) 0.0305(10) Uani 1 1 d . . . . .
H27C H 0.651546 0.853748 0.177944 0.037 Uiso 1 1 calc R U . . .
H27D H 0.650855 0.779264 0.242304 0.037 Uiso 1 1 calc R U . . .
C28B C 0.6664(3) 0.7269(3) 0.1338(3) 0.0306(10) Uani 1 1 d . . . . .
H28C H 0.666388 0.755453 0.083148 0.037 Uiso 1 1 calc R U . . .
H28D H 0.719898 0.675902 0.135201 0.037 Uiso 1 1 calc R U . . .
C29B C 0.5809(4) 0.6312(3) 0.2110(3) 0.0361(12) Uani 1 1 d . . . . .
H29D H 0.519203 0.613385 0.218775 0.043 Uiso 1 1 calc R U . . .
H29E H 0.598082 0.660659 0.256717 0.043 Uiso 1 1 calc R U . . .
H29F H 0.629310 0.578609 0.200901 0.043 Uiso 1 1 calc R U . . .
C30B C 0.5505(4) 0.6507(4) 0.0754(3) 0.0415(13) Uani 1 1 d . . . . .
H30D H 0.542457 0.693692 0.033369 0.050 Uiso 1 1 calc R U . . .
H30E H 0.491075 0.628611 0.083607 0.050 Uiso 1 1 calc R U . . .
H30F H 0.601428 0.600949 0.063007 0.050 Uiso 1 1 calc R U . . .
Cl1 Cl -0.32571(8) 0.86635(8) -0.09571(7) 0.0293(2) Uani 1 1 d . . . . .
O11 O -0.3876(3) 0.8868(3) -0.1596(2) 0.0381(9) Uani 1 1 d . . . . .
O12 O -0.2545(3) 0.9211(3) -0.0987(2) 0.0432(9) Uani 1 1 d . . . . .
O13 O -0.3789(3) 0.8813(3) -0.0267(2) 0.0530(11) Uani 1 1 d . . . . .
O14 O -0.2792(3) 0.7747(3) -0.0997(3) 0.0499(11) Uani 1 1 d . . . . .
Cl2 Cl 1.30016(9) 0.60764(8) -0.10757(7) 0.0324(3) Uani 1 1 d . . . . .
O21 O 1.3738(3) 0.5837(3) -0.1634(2) 0.0435(10) Uani 1 1 d . . . . .
O22 O 1.2609(3) 0.5310(3) -0.0862(2) 0.0473(10) Uani 1 1 d . . . . .
O23 O 1.2269(3) 0.6739(3) -0.1396(3) 0.0584(13) Uani 1 1 d . . . . .
O24 O 1.3382(4) 0.6421(3) -0.0422(3) 0.0591(12) Uani 1 1 d . . . . .
Cl3 Cl 0.81290(9) 0.08056(10) 0.61982(8) 0.0428(3) Uani 1 1 d . . . . .
O31 O 0.8313(4) 0.6389(4) 0.4614(3) 0.0749(16) Uani 1 1 d . . . . .
O32 O 0.7640(4) 0.5375(4) 0.3923(3) 0.0673(14) Uani 1 1 d . . . . .
O33 O 0.8896(4) 0.5975(3) 0.3421(4) 0.0780(18) Uani 1 1 d . . . . .
O34 O 0.7402(3) 0.6874(3) 0.3560(3) 0.0617(13) Uani 1 1 d . . . . .
Cl4 Cl 0.80603(10) 0.61465(10) 0.38667(8) 0.0419(3) Uani 1 1 d . . . . .
O41 O 0.8730(5) 0.0776(4) 0.6810(4) 0.096(2) Uani 1 1 d . . . . .
O42 O 0.7793(7) 0.0039(5) 0.6055(4) 0.133(4) Uani 1 1 d . . . . .
O43 O 0.8616(7) 0.1027(8) 0.5525(4) 0.152(4) Uani 1 1 d . . . . .
O44 O 0.7409(7) 0.1531(6) 0.6264(5) 0.150(4) Uani 1 1 d . . . . .

loop_
_atom_site_aniso_label
_atom_site_aniso_U_11
_atom_site_aniso_U_22
_atom_site_aniso_U_33
_atom_site_aniso_U_23
_atom_site_aniso_U_13
_atom_site_aniso_U_12
Br4 0.0266(2) 0.0342(2) 0.0345(3) -0.0056(2) 0.0073(2) 0.00319(18)
Br3 0.0435(3) 0.0359(3) 0.0434(3) -0.0080(2) 0.0195(2) -0.0035(2)
Br2 0.0370(3) 0.0311(2) 0.0456(3) 0.0059(2) -0.0229(2) 0.0003(2)
Br1 0.0291(2) 0.0482(3) 0.0327(3) 0.0101(2) -0.0118(2) 0.0037(2)
MnA 0.0122(3) 0.0194(3) 0.0178(3) 0.0015(2) 0.0009(2) 0.0026(2)
O1A 0.0154(14) 0.0255(15) 0.0217(15) 0.0021(12) 0.0009(12) -0.0003(11)
O2A 0.0157(14) 0.0274(15) 0.0212(15) 0.0044(12) -0.0022(12) 0.0003(12)
N1A 0.0169(17) 0.0247(18) 0.0218(18) -0.0002(15) 0.0025(14) 0.0000(14)
N2A 0.0176(18) 0.0226(18) 0.032(2) 0.0004(16) 0.0029(16) 0.0022(14)
N3A 0.026(2) 0.030(2) 0.033(2) 0.0037(17) -0.0024(17) -0.0056(16)
N4A 0.0161(17) 0.0210(17) 0.0245(19) 0.0016(14) 0.0017(14) 0.0008(14)
N5A 0.0144(16) 0.0211(18) 0.027(2) -0.0005(15) -0.0004(15) 0.0037(13)
N6A 0.028(2) 0.0257(19) 0.025(2) 0.0000(16) 0.0011(16) -0.0037(15)
C1A 0.018(2) 0.0176(19) 0.026(2) -0.0010(17) -0.0024(17) -0.0003(16)
C2A 0.021(2) 0.028(2) 0.028(2) -0.0015(19) -0.0001(18) 0.0002(18)
C3A 0.020(2) 0.027(2) 0.034(3) -0.0036(19) -0.0016(18) 0.0026(17)
C4A 0.029(2) 0.023(2) 0.034(2) -0.0002(19) -0.013(2) 0.0020(18)
C5A 0.026(2) 0.028(2) 0.027(2) 0.0024(18) -0.0057(18) -0.0041(18)
C6A 0.020(2) 0.023(2) 0.023(2) -0.0020(17) -0.0018(17) -0.0020(16)
C7A 0.024(2) 0.029(2) 0.019(2) 0.0018(17) 0.0018(17) -0.0031(18)
C8A 0.015(2) 0.036(2) 0.024(2) -0.0007(19) 0.0049(17) -0.0019(18)
C9A 0.020(2) 0.034(3) 0.030(2) -0.008(2) 0.0063(18) 0.0018(18)
C10A 0.020(2) 0.024(2) 0.036(3) -0.0044(19) 0.0062(19) 0.0065(17)
C11A 0.021(2) 0.025(2) 0.037(3) 0.003(2) 0.0020(19) 0.0033(17)
C12A 0.022(2) 0.029(2) 0.046(3) 0.007(2) 0.000(2) 0.0004(19)
C13A 0.024(2) 0.032(3) 0.042(3) 0.004(2) -0.006(2) -0.0040(19)
C14A 0.035(3) 0.039(3) 0.050(3) -0.012(3) 0.004(2) -0.007(2)
C15A 0.042(3) 0.038(3) 0.049(3) 0.012(3) -0.001(3) -0.006(2)
C16A 0.020(2) 0.019(2) 0.019(2) -0.0023(16) -0.0024(16) 0.0028(16)
C17A 0.022(2) 0.031(2) 0.025(2) 0.0029(19) -0.0014(18) 0.0024(18)
C18A 0.019(2) 0.033(2) 0.031(2) -0.003(2) -0.0066(18) 0.0032(18)
C19A 0.020(2) 0.033(2) 0.031(2) 0.000(2) -0.0061(18) 0.0033(18)
C20A 0.025(2) 0.034(2) 0.024(2) 0.0065(19) -0.0031(18) -0.0003(19)
C21A 0.019(2) 0.028(2) 0.023(2) 0.0028(18) -0.0016(17) -0.0004(17)
C22A 0.021(2) 0.028(2) 0.023(2) 0.0038(18) 0.0021(17) -0.0023(17)
C23A 0.018(2) 0.032(2) 0.026(2) 0.0001(19) 0.0038(17) -0.0012(18)
C24A 0.019(2) 0.035(3) 0.027(2) -0.010(2) 0.0050(18) -0.0010(18)
C25A 0.016(2) 0.025(2) 0.035(3) -0.0060(19) 0.0021(18) 0.0050(17)
C26A 0.023(2) 0.023(2) 0.033(3) 0.0018(19) -0.0050(19) 0.0005(18)
C27A 0.026(2) 0.028(2) 0.032(3) 0.001(2) -0.0010(19) -0.0026(19)
C28A 0.022(2) 0.027(2) 0.047(3) 0.001(2) 0.001(2) -0.0022(18)
C29A 0.045(3) 0.036(3) 0.035(3) 0.006(2) -0.005(2) -0.008(2)
C30A 0.030(2) 0.032(3) 0.039(3) -0.007(2) 0.003(2) -0.007(2)
MnB 0.0135(3) 0.0200(3) 0.0211(3) -0.0025(3) -0.0051(2) 0.0030(2)
O1B 0.0166(14) 0.0248(15) 0.0251(16) -0.0043(12) -0.0032(12) 0.0014(12)
O2B 0.0183(14) 0.0264(16) 0.0245(16) -0.0044(13) -0.0038(12) 0.0009(12)
N1B 0.0159(17) 0.0181(17) 0.0241(18) -0.0027(14) -0.0049(14) 0.0038(13)
N2B 0.0146(17) 0.0244(18) 0.028(2) -0.0040(16) -0.0038(15) 0.0030(14)
N3B 0.027(2) 0.035(2) 0.025(2) -0.0017(17) -0.0025(16) -0.0069(17)
N4B 0.0169(17) 0.0269(19) 0.0243(19) -0.0011(15) -0.0042(15) 0.0006(14)
N5B 0.0148(17) 0.0238(19) 0.034(2) 0.0014(16) -0.0059(16) 0.0033(14)
N6B 0.026(2) 0.0248(19) 0.031(2) -0.0039(16) -0.0015(17) -0.0013(16)
C1B 0.017(2) 0.0182(19) 0.028(2) -0.0009(17) -0.0050(17) 0.0001(16)
C2B 0.020(2) 0.027(2) 0.034(3) 0.0002(19) -0.0082(19) -0.0002(18)
C3B 0.014(2) 0.028(2) 0.037(3) 0.002(2) 0.0008(18) 0.0051(17)
C4B 0.020(2) 0.023(2) 0.030(2) 0.0005(18) 0.0024(18) 0.0025(16)
C5B 0.022(2) 0.026(2) 0.025(2) -0.0021(18) -0.0033(17) 0.0016(17)
C6B 0.018(2) 0.020(2) 0.028(2) -0.0011(17) -0.0023(17) 0.0015(16)
C7B 0.020(2) 0.022(2) 0.022(2) -0.0035(17) -0.0060(17) 0.0013(16)
C8B 0.0142(19) 0.025(2) 0.024(2) -0.0012(17) -0.0057(16) 0.0024(16)
C9B 0.016(2) 0.025(2) 0.029(2) 0.0003(18) -0.0067(17) 0.0030(16)
C10B 0.016(2) 0.022(2) 0.030(2) -0.0008(18) -0.0050(17) 0.0030(16)
C11B 0.024(2) 0.021(2) 0.031(2) -0.0071(18) -0.0030(18) -0.0006(17)
C12B 0.023(2) 0.030(2) 0.036(3) -0.007(2) -0.005(2) -0.0019(19)
C13B 0.025(2) 0.034(2) 0.030(2) -0.008(2) -0.0005(19) -0.0034(19)
C14B 0.036(3) 0.047(3) 0.034(3) -0.012(2) -0.001(2) -0.014(2)
C15B 0.040(3) 0.058(4) 0.032(3) 0.009(3) -0.007(2) -0.008(3)
C16B 0.025(2) 0.019(2) 0.023(2) 0.0002(17) -0.0045(17) -0.0012(17)
C17B 0.025(2) 0.028(2) 0.031(2) 0.0011(19) -0.0028(19) 0.0013(18)
C18B 0.024(2) 0.026(2) 0.039(3) 0.005(2) 0.006(2) 0.0054(18)
C19B 0.030(2) 0.023(2) 0.031(2) -0.0003(19) 0.008(2) 0.0026(18)
C20B 0.031(2) 0.027(2) 0.027(2) -0.0036(19) 0.0022(19) -0.0033(19)
C21B 0.025(2) 0.023(2) 0.024(2) -0.0012(17) -0.0019(18) 0.0014(17)
C22B 0.024(2) 0.031(2) 0.026(2) -0.0008(19) -0.0070(18) -0.0028(18)
C23B 0.019(2) 0.037(3) 0.025(2) 0.0005(19) -0.0100(18) 0.0010(19)
C24B 0.021(2) 0.036(3) 0.034(3) 0.008(2) -0.0078(19) 0.0030(19)
C25B 0.016(2) 0.022(2) 0.037(3) 0.0032(19) -0.0084(18) 0.0044(16)
C26B 0.024(2) 0.020(2) 0.036(3) -0.0019(19) -0.0021(19) 0.0012(17)
C27B 0.022(2) 0.027(2) 0.042(3) -0.007(2) -0.001(2) -0.0002(18)
C28B 0.022(2) 0.032(2) 0.037(3) -0.007(2) 0.001(2) -0.0032(19)
C29B 0.039(3) 0.028(2) 0.040(3) 0.003(2) -0.002(2) -0.002(2)
C30B 0.042(3) 0.043(3) 0.040(3) -0.015(2) -0.005(2) -0.006(2)
Cl1 0.0236(5) 0.0346(6) 0.0282(6) -0.0058(5) -0.0048(4) -0.0007(4)
O11 0.0298(18) 0.042(2) 0.040(2) -0.0006(17) -0.0143(16) 0.0001(16)
O12 0.034(2) 0.055(2) 0.042(2) -0.0080(19) -0.0002(17) -0.0130(18)
O13 0.051(3) 0.073(3) 0.038(2) -0.012(2) 0.0141(19) -0.019(2)
O14 0.050(2) 0.035(2) 0.057(3) -0.0049(19) -0.022(2) 0.0102(18)
Cl2 0.0332(6) 0.0319(6) 0.0299(6) 0.0023(5) 0.0083(5) -0.0003(5)
O21 0.039(2) 0.036(2) 0.052(2) -0.0030(18) 0.0216(19) 0.0004(17)
O22 0.053(2) 0.053(2) 0.042(2) 0.0043(19) 0.0069(19) -0.024(2)
O23 0.058(3) 0.055(3) 0.048(3) 0.009(2) 0.015(2) 0.027(2)
O24 0.073(3) 0.065(3) 0.045(2) -0.009(2) 0.001(2) -0.026(2)
Cl3 0.0324(7) 0.0540(8) 0.0387(7) -0.0092(6) -0.0146(5) 0.0020(6)
O31 0.098(4) 0.081(4) 0.053(3) 0.013(3) -0.027(3) -0.035(3)
O32 0.089(4) 0.083(4) 0.041(3) -0.009(2) 0.006(3) -0.045(3)
O33 0.054(3) 0.055(3) 0.118(5) 0.001(3) 0.041(3) 0.006(2)
O34 0.052(3) 0.071(3) 0.053(3) 0.007(2) 0.002(2) 0.012(2)
Cl4 0.0340(7) 0.0493(8) 0.0407(7) 0.0132(6) 0.0070(5) -0.0034(6)
O41 0.123(5) 0.062(3) 0.093(4) -0.013(3) -0.079(4) 0.015(3)
O42 0.236(10) 0.122(6) 0.074(4) 0.035(4) -0.063(6) -0.121(7)
O43 0.148(7) 0.276(12) 0.072(5) -0.047(6) 0.037(5) -0.145(8)
O44 0.143(7) 0.151(8) 0.117(7) 0.003(6) -0.055(6) 0.082(6)

loop_
_atom_type_symbol
_atom_type_description
_atom_type_scat_dispersion_real
_atom_type_scat_dispersion_imag
_atom_type_scat_source
C C 0.0033 0.0016 'International Tables Vol C Tables 4.2.6.8 and 6.1.1.4'
H H 0.0000 0.0000 'International Tables Vol C Tables 4.2.6.8 and 6.1.1.4'
N N 0.0061 0.0033 'International Tables Vol C Tables 4.2.6.8 and 6.1.1.4'
O O 0.0106 0.0060 'International Tables Vol C Tables 4.2.6.8 and 6.1.1.4'
Cl Cl 0.1484 0.1585 'International Tables Vol C Tables 4.2.6.8 and 6.1.1.4'
Mn Mn 0.3368 0.7283 'International Tables Vol C Tables 4.2.6.8 and 6.1.1.4'
Br Br -0.2901 2.4595 'International Tables Vol C Tables 4.2.6.8 and 6.1.1.4'

loop_
_geom_angle_atom_site_label_1
_geom_angle_atom_site_label_2
_geom_angle_atom_site_label_3
_geom_angle
_geom_angle_site_symmetry_1
_geom_angle_site_symmetry_3
_geom_angle_publ_flag
O2A MnA O1A 177.43(13) . . ?
O2A MnA N1A 90.23(14) . . ?
O1A MnA N1A 89.12(14) . . ?
O2A MnA N4A 88.50(14) . . ?
O1A MnA N4A 92.25(14) . . ?
N1A MnA N4A 177.35(14) . . ?
O2A MnA N5A 87.07(13) . . ?
O1A MnA N5A 90.59(13) . . ?
N1A MnA N5A 99.65(14) . . ?
N4A MnA N5A 82.61(14) . . ?
O2A MnA N2A 93.22(14) . . ?
O1A MnA N2A 89.14(14) . . ?
N1A MnA N2A 81.39(15) . . ?
N4A MnA N2A 96.35(14) . . ?
N5A MnA N2A 178.92(14) . . ?
C1A O1A MnA 125.1(3) . . ?
C16A O2A MnA 126.8(3) . . ?
C7A N1A C8A 117.7(4) . . ?
C7A N1A MnA 123.4(3) . . ?
C8A N1A MnA 118.3(3) . . ?
C10A N2A C11A 111.4(3) . . ?
C10A N2A MnA 112.1(3) . . ?
C11A N2A MnA 119.2(3) . . ?
C10A N2A H2C 115(4) . . ?
C11A N2A H2C 98(4) . . ?
MnA N2A H2C 100(4) . . ?
C13A N3A C14A 110.3(4) . . ?
C13A N3A C15A 109.4(4) . . ?
C14A N3A C15A 108.8(4) . . ?
C22A N4A C23A 117.5(4) . . ?
C22A N4A MnA 123.7(3) . . ?
C23A N4A MnA 118.2(3) . . ?
C25A N5A C26A 111.1(3) . . ?
C25A N5A MnA 112.0(3) . . ?
C26A N5A MnA 116.3(3) . . ?
C25A N5A H5C 103(4) . . ?
C26A N5A H5C 110(4) . . ?
MnA N5A H5C 104(4) . . ?
C29A N6A C30A 110.3(4) . . ?
C29A N6A C28A 112.1(4) . . ?
C30A N6A C28A 108.4(4) . . ?
C29A N6A H6A 108(4) . . ?
C30A N6A H6A 109(4) . . ?
C28A N6A H6A 109(4) . . ?
O1A C1A C2A 119.2(4) . . ?
O1A C1A C6A 122.6(4) . . ?
C2A C1A C6A 118.3(4) . . ?
C3A C2A C1A 120.6(4) . . ?
C3A C2A H2A 119.7 . . ?
C1A C2A H2A 119.7 . . ?
C2A C3A C4A 120.0(4) . . ?
C2A C3A H3A 120.0 . . ?
C4A C3A H3A 120.0 . . ?
C5A C4A C3A 121.4(4) . . ?
C5A C4A Br2 120.2(4) . . ?
C3A C4A Br2 118.4(3) . . ?
C4A C5A C6A 118.9(4) . . ?
C4A C5A H5A 120.5 . . ?
C6A C5A H5A 120.5 . . ?
C5A C6A C1A 120.7(4) . . ?
C5A C6A C7A 118.2(4) . . ?
C1A C6A C7A 121.0(4) . . ?
N1A C7A C6A 125.5(4) . . ?
N1A C7A H7A 117.3 . . ?
C6A C7A H7A 117.3 . . ?
N1A C8A C9A 111.1(4) . . ?
N1A C8A H8A1 109.4 . . ?
C9A C8A H8A1 109.4 . . ?
N1A C8A H8A2 109.4 . . ?
C9A C8A H8A2 109.4 . . ?
H8A1 C8A H8A2 108.0 . . ?
C8A C9A C10A 116.1(4) . . ?
C8A C9A H9A1 108.3 . . ?
C10A C9A H9A1 108.3 . . ?
C8A C9A H9A2 108.3 . . ?
C10A C9A H9A2 108.3 . . ?
H9A1 C9A H9A2 107.4 . . ?
N2A C10A C9A 112.7(4) . . ?
N2A C10A H10A 109.1 . . ?
C9A C10A H10A 109.1 . . ?
N2A C10A H10B 109.1 . . ?
C9A C10A H10B 109.1 . . ?
H10A C10A H10B 107.8 . . ?
N2A C11A C12A 110.8(4) . . ?
N2A C11A H11A 109.5 . . ?
C12A C11A H11A 109.5 . . ?
N2A C11A H11B 109.5 . . ?
C12A C11A H11B 109.5 . . ?
H11A C11A H11B 108.1 . . ?
C13A C12A C11A 111.3(4) . . ?
C13A C12A H12A 109.4 . . ?
C11A C12A H12A 109.4 . . ?
C13A C12A H12B 109.4 . . ?
C11A C12A H12B 109.4 . . ?
H12A C12A H12B 108.0 . . ?
N3A C13A C12A 113.6(4) . . ?
N3A C13A H13A 108.9 . . ?
C12A C13A H13A 108.9 . . ?
N3A C13A H13B 108.9 . . ?
C12A C13A H13B 108.9 . . ?
H13A C13A H13B 107.7 . . ?
N3A C14A H14A 109.5 . . ?
N3A C14A H14B 109.5 . . ?
H14A C14A H14B 109.5 . . ?
N3A C14A H14C 109.5 . . ?
H14A C14A H14C 109.5 . . ?
H14B C14A H14C 109.5 . . ?
N3A C15A H15A 109.5 . . ?
N3A C15A H15B 109.5 . . ?
H15A C15A H15B 109.5 . . ?
N3A C15A H15C 109.5 . . ?
H15A C15A H15C 109.5 . . ?
H15B C15A H15C 109.5 . . ?
O2A C16A C17A 118.2(4) . . ?
O2A C16A C21A 122.4(4) . . ?
C17A C16A C21A 119.3(4) . . ?
C18A C17A C16A 120.6(4) . . ?
C18A C17A H17A 119.7 . . ?
C16A C17A H17A 119.7 . . ?
C17A C18A C19A 119.4(4) . . ?
C17A C18A H18A 120.3 . . ?
C19A C18A H18A 120.3 . . ?
C20A C19A C18A 121.6(4) . . ?
C20A C19A Br1 120.7(4) . . ?
C18A C19A Br1 117.7(3) . . ?
C19A C20A C21A 119.4(4) . . ?
C19A C20A H20A 120.3 . . ?
C21A C20A H20A 120.3 . . ?
C16A C21A C20A 119.6(4) . . ?
C16A C21A C22A 121.6(4) . . ?
C20A C21A C22A 118.4(4) . . ?
N4A C22A C21A 124.9(4) . . ?
N4A C22A H22A 117.6 . . ?
C21A C22A H22A 117.6 . . ?
N4A C23A C24A 109.8(4) . . ?
N4A C23A H23A 109.7 . . ?
C24A C23A H23A 109.7 . . ?
N4A C23A H23B 109.7 . . ?
C24A C23A H23B 109.7 . . ?
H23A C23A H23B 108.2 . . ?
C25A C24A C23A 116.1(4) . . ?
C25A C24A H24A 108.3 . . ?
C23A C24A H24A 108.3 . . ?
C25A C24A H24B 108.3 . . ?
C23A C24A H24B 108.3 . . ?
H24A C24A H24B 107.4 . . ?
N5A C25A C24A 114.0(4) . . ?
N5A C25A H25A 108.7 . . ?
C24A C25A H25A 108.7 . . ?
N5A C25A H25B 108.7 . . ?
C24A C25A H25B 108.7 . . ?
H25A C25A H25B 107.6 . . ?
N5A C26A C27A 111.5(4) . . ?
N5A C26A H26A 109.3 . . ?
C27A C26A H26A 109.3 . . ?
N5A C26A H26B 109.3 . . ?
C27A C26A H26B 109.3 . . ?
H26A C26A H26B 108.0 . . ?
C28A C27A C26A 110.5(4) . . ?
C28A C27A H27A 109.6 . . ?
C26A C27A H27A 109.6 . . ?
C28A C27A H27B 109.6 . . ?
C26A C27A H27B 109.6 . . ?
H27A C27A H27B 108.1 . . ?
N6A C28A C27A 116.1(4) . . ?
N6A C28A H28A 108.3 . . ?
C27A C28A H28A 108.3 . . ?
N6A C28A H28B 108.3 . . ?
C27A C28A H28B 108.3 . . ?
H28A C28A H28B 107.4 . . ?
N6A C29A H29A 109.5 . . ?
N6A C29A H29B 109.5 . . ?
H29A C29A H29B 109.5 . . ?
N6A C29A H29C 109.5 . . ?
H29A C29A H29C 109.5 . . ?
H29B C29A H29C 109.5 . . ?
N6A C30A H30A 109.5 . . ?
N6A C30A H30B 109.5 . . ?
H30A C30A H30B 109.5 . . ?
N6A C30A H30C 109.5 . . ?
H30A C30A H30C 109.5 . . ?
H30B C30A H30C 109.5 . . ?
O2B MnB O1B 178.54(14) . . ?
O2B MnB N1B 91.05(14) . . ?
O1B MnB N1B 87.65(14) . . ?
O2B MnB N4B 88.08(14) . . ?
O1B MnB N4B 93.24(14) . . ?
N1B MnB N4B 178.60(14) . . ?
O2B MnB N2B 92.04(13) . . ?
O1B MnB N2B 88.41(13) . . ?
N1B MnB N2B 81.26(14) . . ?
N4B MnB N2B 97.67(14) . . ?
O2B MnB N5B 89.72(14) . . ?
O1B MnB N5B 89.86(13) . . ?
N1B MnB N5B 99.98(14) . . ?
N4B MnB N5B 81.11(15) . . ?
N2B MnB N5B 177.82(12) . . ?
C1B O1B MnB 126.5(3) . . ?
C16B O2B MnB 128.2(3) . . ?
C7B N1B C8B 117.2(4) . . ?
C7B N1B MnB 124.2(3) . . ?
C8B N1B MnB 118.1(3) . . ?
C10B N2B C11B 110.1(3) . . ?
C10B N2B MnB 112.3(3) . . ?
C11B N2B MnB 118.9(3) . . ?
C10B N2B H2D 106(3) . . ?
C11B N2B H2D 107(4) . . ?
MnB N2B H2D 101(3) . . ?
C14B N3B C15B 110.5(4) . . ?
C14B N3B C13B 108.9(4) . . ?
C15B N3B C13B 110.8(4) . . ?
C22B N4B C23B 117.6(4) . . ?
C22B N4B MnB 124.3(3) . . ?
C23B N4B MnB 117.6(3) . . ?
C26B N5B C25B 110.1(4) . . ?
C26B N5B MnB 118.0(3) . . ?
C25B N5B MnB 112.8(3) . . ?
C26B N5B H5D 101(3) . . ?
C25B N5B H5D 106(3) . . ?
MnB N5B H5D 107(3) . . ?
C30B N6B C28B 110.3(4) . . ?
C30B N6B C29B 110.4(4) . . ?
C28B N6B C29B 111.2(4) . . ?
C30B N6B H6B 112(4) . . ?
C28B N6B H6B 107(4) . . ?
C29B N6B H6B 106(4) . . ?
O1B C1B C2B 119.2(4) . . ?
O1B C1B C6B 122.9(4) . . ?
C2B C1B C6B 118.0(4) . . ?
C3B C2B C1B 120.9(4) . . ?
C3B C2B H2B 119.6 . . ?
C1B C2B H2B 119.6 . . ?
C4B C3B C2B 120.0(4) . . ?
C4B C3B H3B 120.0 . . ?
C2B C3B H3B 120.0 . . ?
C3B C4B C5B 121.0(4) . . ?
C3B C4B Br4 117.8(3) . . ?
C5B C4B Br4 121.1(4) . . ?
C4B C5B C6B 119.7(4) . . ?
C4B C5B H5B 120.1 . . ?
C6B C5B H5B 120.1 . . ?
C5B C6B C1B 120.4(4) . . ?
C5B C6B C7B 118.8(4) . . ?
C1B C6B C7B 120.7(4) . . ?
N1B C7B C6B 125.6(4) . . ?
N1B C7B H7B 117.2 . . ?
C6B C7B H7B 117.2 . . ?
N1B C8B C9B 109.9(3) . . ?
N1B C8B H8B1 109.7 . . ?
C9B C8B H8B1 109.7 . . ?
N1B C8B H8B2 109.7 . . ?
C9B C8B H8B2 109.7 . . ?
H8B1 C8B H8B2 108.2 . . ?
C8B C9B C10B 115.6(4) . . ?
C8B C9B H9B1 108.4 . . ?
C10B C9B H9B1 108.4 . . ?
C8B C9B H9B2 108.4 . . ?
C10B C9B H9B2 108.4 . . ?
H9B1 C9B H9B2 107.4 . . ?
N2B C10B C9B 112.1(4) . . ?
N2B C10B H10C 109.2 . . ?
C9B C10B H10C 109.2 . . ?
N2B C10B H10D 109.2 . . ?
C9B C10B H10D 109.2 . . ?
H10C C10B H10D 107.9 . . ?
N2B C11B C12B 109.3(4) . . ?
N2B C11B H11C 109.8 . . ?
C12B C11B H11C 109.8 . . ?
N2B C11B H11D 109.8 . . ?
C12B C11B H11D 109.8 . . ?
H11C C11B H11D 108.3 . . ?
C13B C12B C11B 111.0(4) . . ?
C13B C12B H12C 109.4 . . ?
C11B C12B H12C 109.4 . . ?
C13B C12B H12D 109.4 . . ?
C11B C12B H12D 109.4 . . ?
H12C C12B H12D 108.0 . . ?
N3B C13B C12B 112.8(4) . . ?
N3B C13B H13C 109.0 . . ?
C12B C13B H13C 109.0 . . ?
N3B C13B H13D 109.0 . . ?
C12B C13B H13D 109.0 . . ?
H13C C13B H13D 107.8 . . ?
N3B C14B H14D 109.5 . . ?
N3B C14B H14E 109.5 . . ?
H14D C14B H14E 109.5 . . ?
N3B C14B H14F 109.5 . . ?
H14D C14B H14F 109.5 . . ?
H14E C14B H14F 109.5 . . ?
N3B C15B H15D 109.5 . . ?
N3B C15B H15E 109.5 . . ?
H15D C15B H15E 109.5 . . ?
N3B C15B H15F 109.5 . . ?
H15D C15B H15F 109.5 . . ?
H15E C15B H15F 109.5 . . ?
O2B C16B C17B 119.2(4) . . ?
O2B C16B C21B 122.0(4) . . ?
C17B C16B C21B 118.7(4) . . ?
C18B C17B C16B 120.5(5) . . ?
C18B C17B H17B 119.8 . . ?
C16B C17B H17B 119.8 . . ?
C19B C18B C17B 120.5(4) . . ?
C19B C18B H18B 119.8 . . ?
C17B C18B H18B 119.8 . . ?
C18B C19B C20B 120.6(5) . . ?
C18B C19B Br3 118.7(4) . . ?
C20B C19B Br3 120.7(4) . . ?
C19B C20B C21B 119.7(5) . . ?
C19B C20B H20B 120.2 . . ?
C21B C20B H20B 120.2 . . ?
C20B C21B C16B 119.9(4) . . ?
C20B C21B C22B 118.7(4) . . ?
C16B C21B C22B 121.1(4) . . ?
N4B C22B C21B 126.0(4) . . ?
N4B C22B H22B 117.0 . . ?
C21B C22B H22B 117.0 . . ?
N4B C23B C24B 110.4(4) . . ?
N4B C23B H23C 109.6 . . ?
C24B C23B H23C 109.6 . . ?
N4B C23B H23D 109.6 . . ?
C24B C23B H23D 109.6 . . ?
H23C C23B H23D 108.1 . . ?
C23B C24B C25B 115.8(4) . . ?
C23B C24B H24C 108.3 . . ?
C25B C24B H24C 108.3 . . ?
C23B C24B H24D 108.3 . . ?
C25B C24B H24D 108.3 . . ?
H24C C24B H24D 107.4 . . ?
N5B C25B C24B 112.2(4) . . ?
N5B C25B H25C 109.2 . . ?
C24B C25B H25C 109.2 . . ?
N5B C25B H25D 109.2 . . ?
C24B C25B H25D 109.2 . . ?
H25C C25B H25D 107.9 . . ?
N5B C26B C27B 109.7(4) . . ?
N5B C26B H26C 109.7 . . ?
C27B C26B H26C 109.7 . . ?
N5B C26B H26D 109.7 . . ?
C27B C26B H26D 109.7 . . ?
H26C C26B H26D 108.2 . . ?
C26B C27B C28B 110.9(4) . . ?
C26B C27B H27C 109.5 . . ?
C28B C27B H27C 109.5 . . ?
C26B C27B H27D 109.5 . . ?
C28B C27B H27D 109.5 . . ?
H27C C27B H27D 108.1 . . ?
N6B C28B C27B 112.2(4) . . ?
N6B C28B H28C 109.2 . . ?
C27B C28B H28C 109.2 . . ?
N6B C28B H28D 109.2 . . ?
C27B C28B H28D 109.2 . . ?
H28C C28B H28D 107.9 . . ?
N6B C29B H29D 109.5 . . ?
N6B C29B H29E 109.5 . . ?
H29D C29B H29E 109.5 . . ?
N6B C29B H29F 109.5 . . ?
H29D C29B H29F 109.5 . . ?
H29E C29B H29F 109.5 . . ?
N6B C30B H30D 109.5 . . ?
N6B C30B H30E 109.5 . . ?
H30D C30B H30E 109.5 . . ?
N6B C30B H30F 109.5 . . ?
H30D C30B H30F 109.5 . . ?
H30E C30B H30F 109.5 . . ?
O13 Cl1 O12 110.2(3) . . ?
O13 Cl1 O11 110.0(3) . . ?
O12 Cl1 O11 109.1(2) . . ?
O13 Cl1 O14 109.9(3) . . ?
O12 Cl1 O14 108.4(3) . . ?
O11 Cl1 O14 109.2(2) . . ?
O24 Cl2 O23 109.6(3) . . ?
O24 Cl2 O22 109.3(3) . . ?
O23 Cl2 O22 109.4(3) . . ?
O24 Cl2 O21 109.8(3) . . ?
O23 Cl2 O21 108.8(3) . . ?
O22 Cl2 O21 109.9(3) . . ?
O42 Cl3 O44 112.4(7) . . ?
O42 Cl3 O41 115.9(4) . . ?
O44 Cl3 O41 109.2(5) . . ?
O42 Cl3 O43 107.6(5) . . ?
O44 Cl3 O43 101.8(7) . . ?
O41 Cl3 O43 108.9(5) . . ?
O33 Cl4 O32 110.5(3) . . ?
O33 Cl4 O34 110.8(3) . . ?
O32 Cl4 O34 110.6(4) . . ?
O33 Cl4 O31 108.2(4) . . ?
O32 Cl4 O31 108.9(3) . . ?
O34 Cl4 O31 107.7(3) . . ?

loop_
_geom_bond_atom_site_label_1
_geom_bond_atom_site_label_2
_geom_bond_distance
_geom_bond_site_symmetry_2
_geom_bond_publ_flag
Br4 C4B 1.907(5) . ?
Br3 C19B 1.901(5) . ?
Br2 C4A 1.910(4) . ?
Br1 C19A 1.905(5) . ?
MnA O2A 1.875(3) . ?
MnA O1A 1.886(3) . ?
MnA N1A 2.029(4) . ?
MnA N4A 2.032(4) . ?
MnA N5A 2.354(4) . ?
MnA N2A 2.358(4) . ?
O1A C1A 1.334(5) . ?
O2A C16A 1.333(5) . ?
N1A C7A 1.289(6) . ?
N1A C8A 1.485(5) . ?
N2A C10A 1.479(6) . ?
N2A C11A 1.482(6) . ?
N2A H2C 0.87(6) . ?
N3A C13A 1.478(6) . ?
N3A C14A 1.483(7) . ?
N3A C15A 1.488(7) . ?
N4A C22A 1.290(6) . ?
N4A C23A 1.481(5) . ?
N5A C25A 1.484(6) . ?
N5A C26A 1.485(6) . ?
N5A H5C 0.84(6) . ?
N6A C29A 1.487(6) . ?
N6A C30A 1.494(6) . ?
N6A C28A 1.497(6) . ?
N6A H6A 0.91(2) . ?
C1A C2A 1.404(6) . ?
C1A C6A 1.417(6) . ?
C2A C3A 1.384(6) . ?
C2A H2A 0.9500 . ?
C3A C4A 1.387(7) . ?
C3A H3A 0.9500 . ?
C4A C5A 1.379(7) . ?
C5A C6A 1.401(6) . ?
C5A H5A 0.9500 . ?
C6A C7A 1.446(6) . ?
C7A H7A 0.9500 . ?
C8A C9A 1.519(7) . ?
C8A H8A1 0.9900 . ?
C8A H8A2 0.9900 . ?
C9A C10A 1.524(7) . ?
C9A H9A1 0.9900 . ?
C9A H9A2 0.9900 . ?
C10A H10A 0.9900 . ?
C10A H10B 0.9900 . ?
C11A C12A 1.524(6) . ?
C11A H11A 0.9900 . ?
C11A H11B 0.9900 . ?
C12A C13A 1.517(7) . ?
C12A H12A 0.9900 . ?
C12A H12B 0.9900 . ?
C13A H13A 0.9900 . ?
C13A H13B 0.9900 . ?
C14A H14A 0.9800 . ?
C14A H14B 0.9800 . ?
C14A H14C 0.9800 . ?
C15A H15A 0.9800 . ?
C15A H15B 0.9800 . ?
C15A H15C 0.9800 . ?
C16A C17A 1.400(6) . ?
C16A C21A 1.406(6) . ?
C17A C18A 1.380(6) . ?
C17A H17A 0.9500 . ?
C18A C19A 1.391(7) . ?
C18A H18A 0.9500 . ?
C19A C20A 1.372(7) . ?
C20A C21A 1.407(6) . ?
C20A H20A 0.9500 . ?
C21A C22A 1.449(6) . ?
C22A H22A 0.9500 . ?
C23A C24A 1.527(7) . ?
C23A H23A 0.9900 . ?
C23A H23B 0.9900 . ?
C24A C25A 1.520(7) . ?
C24A H24A 0.9900 . ?
C24A H24B 0.9900 . ?
C25A H25A 0.9900 . ?
C25A H25B 0.9900 . ?
C26A C27A 1.531(7) . ?
C26A H26A 0.9900 . ?
C26A H26B 0.9900 . ?
C27A C28A 1.520(7) . ?
C27A H27A 0.9900 . ?
C27A H27B 0.9900 . ?
C28A H28A 0.9900 . ?
C28A H28B 0.9900 . ?
C29A H29A 0.9800 . ?
C29A H29B 0.9800 . ?
C29A H29C 0.9800 . ?
C30A H30A 0.9800 . ?
C30A H30B 0.9800 . ?
C30A H30C 0.9800 . ?
MnB O2B 1.880(3) . ?
MnB O1B 1.894(3) . ?
MnB N1B 2.043(4) . ?
MnB N4B 2.044(4) . ?
MnB N2B 2.353(4) . ?
MnB N5B 2.358(4) . ?
O1B C1B 1.325(5) . ?
O2B C16B 1.339(6) . ?
N1B C7B 1.288(6) . ?
N1B C8B 1.481(5) . ?
N2B C10B 1.483(5) . ?
N2B C11B 1.484(6) . ?
N2B H2D 0.89(2) . ?
N3B C14B 1.474(7) . ?
N3B C15B 1.475(7) . ?
N3B C13B 1.480(6) . ?
N4B C22B 1.284(6) . ?
N4B C23B 1.481(5) . ?
N5B C26B 1.480(6) . ?
N5B C25B 1.482(5) . ?
N5B H5D 0.887(19) . ?
N6B C30B 1.471(7) . ?
N6B C28B 1.496(6) . ?
N6B C29B 1.496(6) . ?
N6B H6B 0.92(2) . ?
C1B C2B 1.402(6) . ?
C1B C6B 1.407(6) . ?
C2B C3B 1.392(7) . ?
C2B H2B 0.9500 . ?
C3B C4B 1.371(7) . ?
C3B H3B 0.9500 . ?
C4B C5B 1.373(6) . ?
C5B C6B 1.405(6) . ?
C5B H5B 0.9500 . ?
C6B C7B 1.450(6) . ?
C7B H7B 0.9500 . ?
C8B C9B 1.518(6) . ?
C8B H8B1 0.9900 . ?
C8B H8B2 0.9900 . ?
C9B C10B 1.523(6) . ?
C9B H9B1 0.9900 . ?
C9B H9B2 0.9900 . ?
C10B H10C 0.9900 . ?
C10B H10D 0.9900 . ?
C11B C12B 1.533(6) . ?
C11B H11C 0.9900 . ?
C11B H11D 0.9900 . ?
C12B C13B 1.519(7) . ?
C12B H12C 0.9900 . ?
C12B H12D 0.9900 . ?
C13B H13C 0.9900 . ?
C13B H13D 0.9900 . ?
C14B H14D 0.9800 . ?
C14B H14E 0.9800 . ?
C14B H14F 0.9800 . ?
C15B H15D 0.9800 . ?
C15B H15E 0.9800 . ?
C15B H15F 0.9800 . ?
C16B C17B 1.397(6) . ?
C16B C21B 1.415(6) . ?
C17B C18B 1.389(7) . ?
C17B H17B 0.9500 . ?
C18B C19B 1.378(8) . ?
C18B H18B 0.9500 . ?
C19B C20B 1.381(7) . ?
C20B C21B 1.408(7) . ?
C20B H20B 0.9500 . ?
C21B C22B 1.442(6) . ?
C22B H22B 0.9500 . ?
C23B C24B 1.525(7) . ?
C23B H23C 0.9900 . ?
C23B H23D 0.9900 . ?
C24B C25B 1.526(7) . ?
C24B H24C 0.9900 . ?
C24B H24D 0.9900 . ?
C25B H25C 0.9900 . ?
C25B H25D 0.9900 . ?
C26B C27B 1.520(6) . ?
C26B H26C 0.9900 . ?
C26B H26D 0.9900 . ?
C27B C28B 1.523(7) . ?
C27B H27C 0.9900 . ?
C27B H27D 0.9900 . ?
C28B H28C 0.9900 . ?
C28B H28D 0.9900 . ?
C29B H29D 0.9800 . ?
C29B H29E 0.9800 . ?
C29B H29F 0.9800 . ?
C30B H30D 0.9800 . ?
C30B H30E 0.9800 . ?
C30B H30F 0.9800 . ?
Cl1 O13 1.429(4) . ?
Cl1 O12 1.433(4) . ?
Cl1 O11 1.433(4) . ?
Cl1 O14 1.443(4) . ?
Cl2 O24 1.423(5) . ?
Cl2 O23 1.435(4) . ?
Cl2 O22 1.437(4) . ?
Cl2 O21 1.438(4) . ?
Cl3 O42 1.373(6) . ?
Cl3 O44 1.377(7) . ?
Cl3 O41 1.378(5) . ?
Cl3 O43 1.441(7) . ?
O31 Cl4 1.436(5) . ?
O32 Cl4 1.422(5) . ?
O33 Cl4 1.413(5) . ?
O34 Cl4 1.427(5) . ?
